data_4503937
loop_
_publ_author_name
'Xiao, Dong-Rong'
'Wang, En-Bo'
'An, Hai-Yan'
'Li, Yang-Guang'
'Xu, Lin'

_publ_section_title
;
 Syntheses and Structures of Three Unprecedented
 Metal&#x2212;Ciprofloxacin Complexes with Helical Character
;
_journal_issue 3
_journal_name_full 'Crystal Growth &amp; Design'
_journal_page_first 506
_journal_paper_doi 10.1021/cg060492c
_journal_volume 7
_journal_year 2007
_chemical_formula_sum 'C51 H50 F2 N6 O19 Zn2'
_chemical_formula_weight 1219.71
_chemical_name_systematic
; 
 ? 
;
_space_group_IT_number 15
_symmetry_cell_setting monoclinic
_symmetry_space_group_name_Hall '-C 2yc'
_symmetry_space_group_name_H-M 'C 1 2/c 1'
_atom_sites_solution_hydrogens geom
_atom_sites_solution_primary direct
_atom_sites_solution_secondary difmap
_audit_creation_method SHELXL-97
_cell_angle_alpha 90.00
_cell_angle_beta 113.20(3)
_cell_angle_gamma 90.00
_cell_formula_units_Z 4
_cell_length_a 24.763(5)
_cell_length_b 12.380(3)
_cell_length_c 17.729(4)
_cell_measurement_reflns_used 21096
_cell_measurement_temperature 293(2)
_cell_measurement_theta_max 26.00
_cell_measurement_theta_min 3.15
_cell_volume 4996(2)
_computing_cell_refinement 'RAPID AUTO'
_computing_data_collection 'RAPID AUTO'
_computing_data_reduction 'RAPID AUTO'
_computing_molecular_graphics 'Bruker SHELXTL'
_computing_publication_material 'Bruker SHELXTL'
_computing_structure_refinement 'SHELXL-97 (Sheldrick, 1997)'
_computing_structure_solution 'SHELXS-97 (Sheldrick, 1990)'
_diffrn_ambient_temperature 293(2)
_diffrn_detector_area_resol_mean '100x100 microns'
_diffrn_measured_fraction_theta_full 0.992
_diffrn_measured_fraction_theta_max 0.992
_diffrn_measurement_device_type 'Rigaku RAXIS RAPID IP'
_diffrn_measurement_method Oscillation
_diffrn_radiation_monochromator graphite
_diffrn_radiation_source 'fine-focus sealed tube'
_diffrn_radiation_type MoK\a
_diffrn_radiation_wavelength 0.71073
_diffrn_reflns_av_R_equivalents 0.0439
_diffrn_reflns_av_sigmaI/netI 0.0355
_diffrn_reflns_limit_h_max 30
_diffrn_reflns_limit_h_min -30
_diffrn_reflns_limit_k_max 15
_diffrn_reflns_limit_k_min -15
_diffrn_reflns_limit_l_max 21
_diffrn_reflns_limit_l_min -21
_diffrn_reflns_number 21096
_diffrn_reflns_theta_full 26.00
_diffrn_reflns_theta_max 26.00
_diffrn_reflns_theta_min 3.15
_diffrn_standards_decay_% none
_diffrn_standards_interval_count none
_diffrn_standards_interval_time none
_diffrn_standards_number none
_exptl_absorpt_coefficient_mu 1.055
_exptl_absorpt_correction_T_max 0.670
_exptl_absorpt_correction_T_min 0.577
_exptl_absorpt_correction_type empirical
_exptl_absorpt_process_details 'ABSCOR by T.Higashi    8 March, 1995'
_exptl_crystal_colour colorless
_exptl_crystal_density_diffrn 1.622
_exptl_crystal_density_method 'not measured'
_exptl_crystal_description block
_exptl_crystal_F_000 2512
_exptl_crystal_size_max 0.53
_exptl_crystal_size_mid 0.47
_exptl_crystal_size_min 0.38
_refine_diff_density_max 0.505
_refine_diff_density_min -0.361
_refine_diff_density_rms 0.068
_refine_ls_extinction_method none
_refine_ls_goodness_of_fit_ref 1.039
_refine_ls_hydrogen_treatment constr
_refine_ls_matrix_type full
_refine_ls_number_parameters 403
_refine_ls_number_reflns 4873
_refine_ls_number_restraints 61
_refine_ls_restrained_S_all 1.077
_refine_ls_R_factor_all 0.0590
_refine_ls_R_factor_gt 0.0431
_refine_ls_shift/su_max 0.000
_refine_ls_shift/su_mean 0.000
_refine_ls_structure_factor_coef Fsqd
_refine_ls_weighting_details 'calc w=1/[\s^2^(Fo^2^)+(0.0800P)^2^+0.0000P] where P=(Fo^2^+2Fc^2^)/3'
_refine_ls_weighting_scheme calc
_refine_ls_wR_factor_gt 0.1136
_refine_ls_wR_factor_ref 0.1225
_reflns_number_gt 3793
_reflns_number_total 4873
_reflns_threshold_expression >2sigma(I)
_cod_data_source_file cg060492csi20061127_055128.cif
_cod_data_source_block dr61b
_cod_original_sg_symbol_H-M C2/c
_cod_database_code 4503937

loop_
_symmetry_equiv_pos_as_xyz
'x, y, z'
'-x, y, -z+1/2'
'x+1/2, y+1/2, z'
'-x+1/2, y+1/2, -z+1/2'
'-x, -y, -z'
'x, -y, z-1/2'
'-x+1/2, -y+1/2, -z'
'x+1/2, -y+1/2, z-1/2'

loop_
_atom_site_label
_atom_site_type_symbol
_atom_site_fract_x
_atom_site_fract_y
_atom_site_fract_z
_atom_site_U_iso_or_equiv
_atom_site_adp_type
_atom_site_occupancy
_atom_site_symmetry_multiplicity
_atom_site_calc_flag
_atom_site_refinement_flags
_atom_site_disorder_assembly
_atom_site_disorder_group
Zn1 Zn -0.212574(13) -0.09718(3) -0.20125(2) 0.03307(14) Uani 1 1 d . . .
F1 F 0.03797(8) 0.17138(16) -0.13769(14) 0.0514(5) Uani 1 1 d . . .
O1 O -0.14322(9) -0.3421(2) -0.03847(16) 0.0545(7) Uani 1 1 d . . .
OW1 O 0.4221(4) -0.0447(9) 0.6016(5) 0.155(4) Uani 0.60 1 d P . .
O2 O -0.19659(8) -0.2176(2) -0.12289(14) 0.0419(5) Uani 1 1 d . . .
O3 O -0.13182(8) -0.04207(18) -0.14817(13) 0.0360(5) Uani 1 1 d . . .
O4 O -0.28939(11) -0.0515(2) -0.19934(18) 0.0574(7) Uani 1 1 d . . .
O5 O -0.25043(11) 0.0827(3) -0.2376(2) 0.0706(9) Uani 1 1 d . . .
O6 O -0.25001(11) 0.2301(3) -0.09638(17) 0.0665(8) Uani 1 1 d . . .
O7 O -0.27412(9) 0.3640(2) -0.18572(13) 0.0398(5) Uani 1 1 d . . .
O8 O -0.5000 0.3773(2) -0.2500 0.0332(7) Uani 1 2 d S . .
N1 N 0.24873(12) 0.0634(3) -0.08266(19) 0.0531(8) Uani 1 1 d . . .
H1A H 0.2831 0.0968 -0.0730 0.064 Uiso 1 1 calc R . .
H1B H 0.2469 0.0039 -0.1128 0.064 Uiso 1 1 calc R . .
N2 N 0.13824(11) 0.0448(2) -0.06791(16) 0.0393(6) Uani 1 1 d . . .
C1 C -0.14736(12) -0.2585(3) -0.07901(18) 0.0349(7) Uani 1 1 d . . .
C2 C -0.09187(11) -0.2058(2) -0.07565(17) 0.0279(6) Uani 1 1 d . . .
C3 C -0.08858(11) -0.1034(2) -0.10870(16) 0.0262(6) Uani 1 1 d . . .
C4 C -0.03012(11) -0.0656(2) -0.09543(16) 0.0260(6) Uani 1 1 d . . .
C5 C -0.02251(12) 0.0363(2) -0.12367(17) 0.0293(6) Uani 1 1 d . . .
H5A H -0.0549 0.0807 -0.1496 0.035 Uiso 1 1 calc R . .
C6 C 0.03205(13) 0.0708(3) -0.11328(19) 0.0334(7) Uani 1 1 d . . .
C7 C 0.08278(11) 0.0073(3) -0.07596(18) 0.0315(6) Uani 1 1 d . . .
C8 C 0.07542(12) -0.0924(3) -0.04580(18) 0.0309(6) Uani 1 1 d . . .
H8A H 0.1081 -0.1356 -0.0188 0.037 Uiso 1 1 calc R . .
C9 C 0.01967(11) -0.1289(2) -0.05535(17) 0.0263(6) Uani 1 1 d . . .
C10 C -0.04142(11) -0.2640(3) -0.03738(18) 0.0320(6) Uani 1 1 d . . .
H10A H -0.0448 -0.3319 -0.0172 0.038 Uiso 1 1 calc R . .
N3 N 0.01266(9) -0.2302(2) -0.02673(14) 0.0306(5) Uani 1 1 d DU B .
C11 C 0.06253(13) -0.2998(3) 0.0116(2) 0.0494(9) Uani 1 1 d DU . .
H11A H 0.0800 -0.3214 -0.0270 0.049 Uiso 0.50 1 calc PR A 1
H11B H 0.0842 -0.2754 0.0681 0.049 Uiso 0.50 1 calc PR A 2
C12 C 0.1055(3) -0.2930(7) 0.0932(4) 0.058(2) Uani 0.50 1 d PDU B 1
H12A H 0.0995 -0.2399 0.1295 0.058 Uiso 0.50 1 calc PR B 1
H12B H 0.1462 -0.3052 0.1019 0.058 Uiso 0.50 1 calc PR B 1
C13 C 0.0640(3) -0.3879(6) 0.0672(5) 0.055(2) Uani 0.50 1 d PDU B 1
H13A H 0.0796 -0.4571 0.0595 0.055 Uiso 0.50 1 calc PR B 1
H13B H 0.0328 -0.3916 0.0872 0.055 Uiso 0.50 1 calc PR B 1
C12A C 0.1037(4) -0.3461(8) -0.0188(6) 0.073(2) Uani 0.50 1 d PDU B 2
H12C H 0.1452 -0.3424 0.0161 0.073 Uiso 0.50 1 calc PR B 2
H12D H 0.0943 -0.3419 -0.0772 0.073 Uiso 0.50 1 calc PR B 2
C13A C 0.0643(4) -0.4157(6) 0.0099(7) 0.073(3) Uani 0.50 1 d PDU B 2
H13C H 0.0316 -0.4530 -0.0316 0.073 Uiso 0.50 1 calc PR B 2
H13D H 0.0824 -0.4535 0.0617 0.073 Uiso 0.50 1 calc PR B 2
OW2 O 0.1762(4) -0.3603(9) -0.0216(6) 0.108(3) Uani 0.45 1 d P C 3
OW5 O 0.1466(6) -0.2391(14) 0.2019(9) 0.097(4) Uani 0.25 1 d PU D 3
C14 C 0.14164(15) 0.0806(3) -0.1457(2) 0.0444(8) Uani 1 1 d . . .
H14A H 0.1098 0.1304 -0.1738 0.053 Uiso 1 1 calc R . .
H14B H 0.1375 0.0187 -0.1811 0.053 Uiso 1 1 calc R . .
C15 C 0.20013(17) 0.1357(3) -0.1282(3) 0.0565(10) Uani 1 1 d . . .
H15A H 0.2027 0.1562 -0.1795 0.068 Uiso 1 1 calc R . .
H15B H 0.2029 0.2008 -0.0964 0.068 Uiso 1 1 calc R . .
C16 C 0.24575(16) 0.0320(5) -0.0039(2) 0.0692(14) Uani 1 1 d . . .
H16A H 0.2494 0.0958 0.0295 0.083 Uiso 1 1 calc R . .
H16B H 0.2781 -0.0161 0.0258 0.083 Uiso 1 1 calc R . .
C17 C 0.18809(12) -0.0240(3) -0.0189(2) 0.0479(9) Uani 1 1 d . . .
H17A H 0.1862 -0.0915 -0.0476 0.057 Uiso 1 1 calc R . .
H17B H 0.1858 -0.0404 0.0332 0.057 Uiso 1 1 calc R . .
C18 C -0.34448(12) 0.1098(2) -0.23343(18) 0.0312(6) Uani 1 1 d . . .
C19 C -0.34134(11) 0.2161(2) -0.20691(17) 0.0286(6) Uani 1 1 d . . .
C20 C -0.39276(11) 0.2699(2) -0.21509(17) 0.0282(6) Uani 1 1 d . . .
H20A H -0.3907 0.3413 -0.1977 0.034 Uiso 1 1 calc R . .
C21 C -0.44723(10) 0.2185(2) -0.24893(16) 0.0271(6) Uani 1 1 d . . .
C22 C -0.45009(12) 0.1150(2) -0.2796(2) 0.0338(7) Uani 1 1 d . . .
H22A H -0.4863 0.0815 -0.3057 0.041 Uiso 1 1 calc R . .
C23 C -0.39907(13) 0.0611(3) -0.27174(19) 0.0363(7) Uani 1 1 d . . .
H23A H -0.4014 -0.0085 -0.2924 0.044 Uiso 1 1 calc R . .
C24 C -0.29071(13) 0.0445(3) -0.22317(19) 0.0393(8) Uani 1 1 d . . .
C25 C -0.28336(12) 0.2717(3) -0.15982(19) 0.0352(7) Uani 1 1 d . . .
C26 C -0.5000 0.2797(3) -0.2500 0.0262(8) Uani 1 2 d S . .
OW3 O 0.5000 -0.1311(10) 0.7500 0.153(5) Uani 0.60 2 d SPU . .
OW4 O 0.3836(5) -0.1351(11) 0.6406(8) 0.125(4) Uani 0.40 1 d PU . .

loop_
_atom_site_aniso_label
_atom_site_aniso_U_11
_atom_site_aniso_U_22
_atom_site_aniso_U_33
_atom_site_aniso_U_23
_atom_site_aniso_U_13
_atom_site_aniso_U_12
Zn1 0.02010(18) 0.0401(2) 0.0397(2) 0.00104(16) 0.01260(15) 0.00348(13)
F1 0.0499(10) 0.0337(11) 0.0805(14) 0.0120(10) 0.0363(10) -0.0080(9)
O1 0.0300(11) 0.0566(17) 0.0722(16) 0.0280(14) 0.0152(11) -0.0110(11)
OW1 0.197(9) 0.152(9) 0.104(6) -0.063(6) 0.045(6) -0.074(8)
O2 0.0208(9) 0.0518(15) 0.0514(13) 0.0108(11) 0.0125(9) -0.0058(9)
O3 0.0222(9) 0.0333(13) 0.0501(12) 0.0068(10) 0.0115(9) -0.0003(8)
O4 0.0486(13) 0.0473(17) 0.0827(19) 0.0106(15) 0.0325(14) 0.0221(12)
O5 0.0399(13) 0.081(2) 0.108(2) 0.0200(18) 0.0477(16) 0.0166(13)
O6 0.0393(12) 0.072(2) 0.0637(17) 0.0252(16) -0.0056(12) -0.0111(13)
O7 0.0365(11) 0.0423(14) 0.0406(12) -0.0008(10) 0.0152(10) -0.0109(10)
O8 0.0289(14) 0.0258(18) 0.0481(17) 0.000 0.0185(13) 0.000
N1 0.0369(14) 0.068(2) 0.067(2) -0.0196(17) 0.0342(15) -0.0258(15)
N2 0.0317(12) 0.0483(18) 0.0451(15) -0.0061(13) 0.0230(12) -0.0159(12)
C1 0.0234(13) 0.041(2) 0.0404(16) 0.0045(14) 0.0128(12) -0.0092(12)
C2 0.0212(12) 0.0305(16) 0.0318(14) 0.0020(12) 0.0101(11) -0.0057(11)
C3 0.0194(12) 0.0314(16) 0.0270(13) -0.0003(11) 0.0084(11) -0.0036(11)
C4 0.0233(12) 0.0299(16) 0.0282(13) -0.0015(11) 0.0139(11) -0.0051(11)
C5 0.0272(13) 0.0286(17) 0.0343(14) 0.0007(12) 0.0142(12) -0.0040(11)
C6 0.0381(15) 0.0273(17) 0.0408(16) -0.0015(13) 0.0220(14) -0.0089(12)
C7 0.0263(13) 0.0373(18) 0.0361(15) -0.0093(13) 0.0178(12) -0.0142(12)
C8 0.0216(12) 0.0375(18) 0.0358(15) -0.0035(13) 0.0136(12) -0.0051(11)
C9 0.0233(12) 0.0296(16) 0.0278(13) -0.0011(11) 0.0122(11) -0.0060(11)
C10 0.0278(13) 0.0311(17) 0.0406(16) 0.0054(13) 0.0172(13) -0.0053(12)
N3 0.0213(10) 0.0326(15) 0.0380(13) 0.0070(11) 0.0117(10) -0.0019(10)
C11 0.0296(14) 0.045(2) 0.074(2) 0.0204(18) 0.0212(16) 0.0083(14)
C12 0.041(3) 0.064(5) 0.051(4) 0.008(4) -0.002(3) 0.018(3)
C13 0.041(4) 0.050(5) 0.066(5) 0.027(4) 0.014(4) 0.014(3)
C12A 0.061(4) 0.077(6) 0.091(6) 0.014(5) 0.040(4) 0.010(4)
C13A 0.057(4) 0.057(6) 0.097(6) 0.026(5) 0.023(5) 0.002(4)
OW2 0.078(5) 0.140(9) 0.112(7) -0.002(6) 0.044(5) -0.011(5)
OW5 0.083(7) 0.098(9) 0.079(7) -0.018(7) -0.001(6) 0.000(6)
C14 0.0469(18) 0.046(2) 0.053(2) -0.0051(16) 0.0332(17) -0.0165(15)
C15 0.061(2) 0.049(2) 0.081(3) -0.012(2) 0.051(2) -0.0250(19)
C16 0.0357(17) 0.120(4) 0.056(2) -0.017(2) 0.0215(17) -0.034(2)
C17 0.0244(14) 0.075(3) 0.0458(19) -0.0019(18) 0.0158(14) -0.0141(16)
C18 0.0251(13) 0.0360(18) 0.0371(15) 0.0013(13) 0.0172(12) 0.0040(12)
C19 0.0211(12) 0.0330(17) 0.0334(14) 0.0039(12) 0.0125(11) 0.0011(11)
C20 0.0241(12) 0.0261(16) 0.0373(15) 0.0007(12) 0.0151(12) -0.0019(11)
C21 0.0204(12) 0.0302(16) 0.0324(14) 0.0016(12) 0.0123(11) 0.0020(11)
C22 0.0247(13) 0.0320(18) 0.0457(17) -0.0068(13) 0.0149(13) -0.0052(12)
C23 0.0352(15) 0.0280(17) 0.0494(18) -0.0069(14) 0.0206(14) -0.0005(13)
C24 0.0304(14) 0.051(2) 0.0362(16) -0.0023(15) 0.0132(13) 0.0116(14)
C25 0.0237(13) 0.044(2) 0.0403(16) 0.0018(14) 0.0148(13) -0.0017(13)
C26 0.0211(16) 0.030(2) 0.0287(19) 0.000 0.0116(15) 0.000
OW3 0.148(8) 0.081(7) 0.170(9) 0.000 0.000(6) 0.000
OW4 0.107(6) 0.133(8) 0.122(7) -0.037(6) 0.030(5) 0.040(6)

loop_
_atom_type_symbol
_atom_type_description
_atom_type_scat_dispersion_real
_atom_type_scat_dispersion_imag
_atom_type_scat_source
C C 0.0033 0.0016 'International Tables Vol C Tables 4.2.6.8 and 6.1.1.4'
H H 0.0000 0.0000 'International Tables Vol C Tables 4.2.6.8 and 6.1.1.4'
N N 0.0061 0.0033 'International Tables Vol C Tables 4.2.6.8 and 6.1.1.4'
O O 0.0106 0.0060 'International Tables Vol C Tables 4.2.6.8 and 6.1.1.4'
F F 0.0171 0.0103 'International Tables Vol C Tables 4.2.6.8 and 6.1.1.4'
Zn Zn 0.2839 1.4301 'International Tables Vol C Tables 4.2.6.8 and 6.1.1.4'

loop_
_geom_angle_atom_site_label_1
_geom_angle_atom_site_label_2
_geom_angle_atom_site_label_3
_geom_angle
_geom_angle_site_symmetry_1
_geom_angle_site_symmetry_3
O7 Zn1 O3 107.71(9) 4_444 .
O7 Zn1 O2 116.27(10) 4_444 .
O3 Zn1 O2 92.36(9) . .
O7 Zn1 O4 108.02(11) 4_444 .
O3 Zn1 O4 133.58(11) . .
O2 Zn1 O4 97.49(10) . .
O7 Zn1 O5 93.56(11) 4_444 .
O3 Zn1 O5 91.29(10) . .
O2 Zn1 O5 147.08(10) . .
O4 Zn1 O5 57.92(10) . .
O7 Zn1 C24 101.71(10) 4_444 .
O3 Zn1 C24 113.94(10) . .
O2 Zn1 C24 124.28(10) . .
O4 Zn1 C24 29.43(11) . .
O5 Zn1 C24 28.50(10) . .
C1 O2 Zn1 127.90(18) . .
C3 O3 Zn1 122.18(19) . .
C24 O4 Zn1 99.2(2) . .
C24 O5 Zn1 81.3(2) . .
C25 O7 Zn1 127.0(2) . 4_454
C15 N1 C16 110.2(3) . .
C7 N2 C17 115.5(3) . .
C7 N2 C14 114.6(3) . .
C17 N2 C14 112.4(2) . .
O1 C1 O2 122.0(3) . .
O1 C1 C2 118.3(3) . .
O2 C1 C2 119.7(3) . .
C10 C2 C3 119.2(2) . .
C10 C2 C1 115.7(3) . .
C3 C2 C1 125.1(2) . .
O3 C3 C2 126.1(2) . .
O3 C3 C4 117.8(3) . .
C2 C3 C4 116.1(2) . .
C9 C4 C5 118.2(2) . .
C9 C4 C3 121.8(3) . .
C5 C4 C3 120.0(3) . .
C6 C5 C4 120.2(3) . .
F1 C6 C5 118.4(3) . .
F1 C6 C7 118.6(2) . .
C5 C6 C7 123.0(3) . .
C8 C7 N2 121.8(3) . .
C8 C7 C6 116.8(2) . .
N2 C7 C6 121.4(3) . .
C7 C8 C9 121.0(3) . .
N3 C9 C4 118.7(2) . .
N3 C9 C8 120.5(3) . .
C4 C9 C8 120.8(3) . .
N3 C10 C2 124.8(3) . .
C10 N3 C9 119.4(2) . .
C10 N3 C11 120.2(3) . .
C9 N3 C11 120.4(2) . .
C12 C11 C13A 93.7(6) . .
C12 C11 N3 127.2(4) . .
C13A C11 N3 128.1(5) . .
C12 C11 C12A 92.7(6) . .
C13A C11 C12A 64.2(4) . .
N3 C11 C12A 131.5(5) . .
C12 C11 C13 63.1(4) . .
C13A C11 C13 43.6(5) . .
N3 C11 C13 123.7(4) . .
C12A C11 C13 97.0(5) . .
C11 C12 C13 59.7(4) . .
C11 C13 C12 57.2(3) . .
C11 C12A C13A 57.6(4) . .
C11 C13A C12A 58.2(4) . .
N2 C14 C15 110.1(3) . .
N1 C15 C14 110.5(3) . .
N1 C16 C17 110.4(3) . .
N2 C17 C16 110.7(3) . .
C23 C18 C19 119.4(3) . .
C23 C18 C24 118.0(3) . .
C19 C18 C24 122.6(3) . .
C18 C19 C20 119.4(2) . .
C18 C19 C25 122.1(2) . .
C20 C19 C25 118.0(3) . .
C19 C20 C21 121.0(3) . .
C22 C21 C20 118.9(2) . .
C22 C21 C26 123.5(2) . .
C20 C21 C26 117.6(3) . .
C21 C22 C23 120.2(3) . .
C22 C23 C18 120.9(3) . .
O5 C24 O4 121.5(3) . .
O5 C24 C18 121.6(3) . .
O4 C24 C18 116.9(3) . .
O5 C24 Zn1 70.19(19) . .
O4 C24 Zn1 51.33(15) . .
C18 C24 Zn1 168.1(3) . .
O6 C25 O7 123.7(3) . .
O6 C25 C19 118.0(3) . .
O7 C25 C19 118.1(3) . .
O8 C26 C21 120.25(18) . 2_454
O8 C26 C21 120.25(18) . .
C21 C26 C21 119.5(4) 2_454 .

loop_
_geom_bond_atom_site_label_1
_geom_bond_atom_site_label_2
_geom_bond_distance
_geom_bond_site_symmetry_2
Zn1 O7 1.958(2) 4_444
Zn1 O3 1.967(2) .
Zn1 O2 1.969(2) .
Zn1 O4 1.998(2) .
Zn1 O5 2.403(3) .
Zn1 C24 2.525(3) .
F1 C6 1.345(4) .
O1 C1 1.241(4) .
OW1 OW4 1.776(17) .
O2 C1 1.265(4) .
O3 C3 1.273(3) .
O4 C24 1.257(5) .
O5 C24 1.219(4) .
O6 C25 1.216(4) .
O7 C25 1.286(4) .
O7 Zn1 1.958(2) 4_454
O8 C26 1.208(5) .
N1 C15 1.461(5) .
N1 C16 1.479(5) .
N2 C7 1.402(3) .
N2 C17 1.469(5) .
N2 C14 1.481(4) .
C1 C2 1.501(3) .
C2 C10 1.368(4) .
C2 C3 1.413(4) .
C3 C4 1.450(3) .
C4 C9 1.397(4) .
C4 C5 1.397(4) .
C5 C6 1.358(4) .
C6 C7 1.407(4) .
C7 C8 1.385(4) .
C8 C9 1.398(4) .
C9 N3 1.389(4) .
C10 N3 1.343(3) .
N3 C11 1.438(4) .
C11 C12 1.422(6) .
C11 C13A 1.435(7) .
C11 C12A 1.444(7) .
C11 C13 1.461(7) .
C12 C13 1.509(8) .
C12A C13A 1.529(8) .
C14 C15 1.518(4) .
C16 C17 1.513(4) .
C18 C23 1.389(4) .
C18 C19 1.389(4) .
C18 C24 1.507(4) .
C19 C20 1.393(4) .
C19 C25 1.512(4) .
C20 C21 1.396(4) .
C21 C22 1.382(4) .
C21 C26 1.504(3) .
C22 C23 1.386(4) .
C26 C21 1.504(3) 2_454
